data_2228781
loop_
_publ_author_name
'Hsu, Shih-Chen'
'Lo, Sheng-Han'
'Kao, Ching-Che'
'Lin, Chia-Her'

_publ_section_title
;
 Poly[bis(\m~2~-4,4'-bipyridine)bis(3-nitrobenzoato)nickel(II)]
;
_journal_coeditor_code JH2232
_journal_issue 1
_journal_name_full 'Acta Crystallographica Section E'
_journal_page_first m65
_journal_paper_doi 10.1107/S1600536810050117
_journal_volume 67
_journal_year 2011
_chemical_formula_iupac '[Ni (C7 H4 N O4)2 (C10 H8 N2)2]'
_chemical_formula_moiety 'C34 H24 N6 Ni O8'
_chemical_formula_sum 'C34 H24 N6 Ni O8'
_chemical_formula_weight 703.28
_chemical_name_systematic
;
Poly[bis(\m~2~-4,4'-bipyridine)bis(3-nitrobenzoato)nickel(II)]
;
_space_group_IT_number 15
_symmetry_cell_setting monoclinic
_symmetry_space_group_name_Hall '-C 2yc'
_symmetry_space_group_name_H-M 'C 1 2/c 1'
_atom_sites_solution_hydrogens geom
_atom_sites_solution_primary direct
_atom_sites_solution_secondary difmap
_audit_creation_method SHELXL-97
_cell_angle_alpha 90.00
_cell_angle_beta 95.439(2)
_cell_angle_gamma 90.00
_cell_formula_units_Z 4
_cell_length_a 18.1237(10)
_cell_length_b 11.3663(6)
_cell_length_c 15.0119(8)
_cell_measurement_reflns_used 7469
_cell_measurement_temperature 295(2)
_cell_measurement_theta_max 28.38
_cell_measurement_theta_min 2.26
_cell_volume 3078.5(3)
_computing_cell_refinement 'SAINT (Bruker, 2010)'
_computing_data_collection 'APEX2 (Bruker, 2010)'
_computing_data_reduction 'SAINT (Bruker, 2010)'
_computing_molecular_graphics 'DIAMOND (Brandenburg, 2010)'
_computing_publication_material 'SHELXTL (Sheldrick, 2008)'
_computing_structure_refinement 'SHELXL97 (Sheldrick, 2008)'
_computing_structure_solution 'SHELXS97 (Sheldrick, 2008)'
_diffrn_ambient_temperature 295(2)
_diffrn_detector_area_resol_mean 8.3333
_diffrn_measured_fraction_theta_full 0.991
_diffrn_measured_fraction_theta_max 0.991
_diffrn_measurement_device_type 'Bruker APEXII CCD'
_diffrn_measurement_method '\f and \w'
_diffrn_radiation_monochromator graphite
_diffrn_radiation_source 'fine-focus sealed tube'
_diffrn_radiation_type MoK\a
_diffrn_radiation_wavelength 0.71073
_diffrn_reflns_av_R_equivalents 0.0231
_diffrn_reflns_av_sigmaI/netI 0.0220
_diffrn_reflns_limit_h_max 24
_diffrn_reflns_limit_h_min -24
_diffrn_reflns_limit_k_max 15
_diffrn_reflns_limit_k_min -10
_diffrn_reflns_limit_l_max 18
_diffrn_reflns_limit_l_min -20
_diffrn_reflns_number 13263
_diffrn_reflns_theta_full 28.39
_diffrn_reflns_theta_max 28.39
_diffrn_reflns_theta_min 2.12
_exptl_absorpt_coefficient_mu 0.696
_exptl_absorpt_correction_T_max 0.9337
_exptl_absorpt_correction_T_min 0.7448
_exptl_absorpt_correction_type multi-scan
_exptl_absorpt_process_details '(SADABS; Bruker, 2000)'
_exptl_crystal_colour blue
_exptl_crystal_density_diffrn 1.517
_exptl_crystal_density_method 'not measured'
_exptl_crystal_description columnar
_exptl_crystal_F_000 1448
_exptl_crystal_size_max 0.45
_exptl_crystal_size_mid 0.30
_exptl_crystal_size_min 0.10
_refine_diff_density_max 0.705
_refine_diff_density_min -0.532
_refine_ls_extinction_method none
_refine_ls_goodness_of_fit_ref 1.025
_refine_ls_hydrogen_treatment constr
_refine_ls_matrix_type full
_refine_ls_number_parameters 224
_refine_ls_number_reflns 3836
_refine_ls_number_restraints 0
_refine_ls_restrained_S_all 1.025
_refine_ls_R_factor_all 0.0398
_refine_ls_R_factor_gt 0.0353
_refine_ls_shift/su_max 0.002
_refine_ls_shift/su_mean 0.000
_refine_ls_structure_factor_coef Fsqd
_refine_ls_weighting_details 'calc w=1/[\s^2^(Fo^2^)+(0.0550P)^2^+3.5308P] where P=(Fo^2^+2Fc^2^)/3'
_refine_ls_weighting_scheme calc
_refine_ls_wR_factor_gt 0.0964
_refine_ls_wR_factor_ref 0.1005
_reflns_number_gt 3470
_reflns_number_total 3836
_reflns_threshold_expression I>2sigma(I)
_cod_data_source_file jh2232.cif
_cod_data_source_block I
_cod_original_sg_symbol_H-M 'C 2/c'
_cod_database_code 2228781
_cod_database_fobs_code 2228781

loop_
_symmetry_equiv_pos_as_xyz
'x, y, z'
'-x, y, -z+1/2'
'x+1/2, y+1/2, z'
'-x+1/2, y+1/2, -z+1/2'
'-x, -y, -z'
'x, -y, z-1/2'
'-x+1/2, -y+1/2, -z'
'x+1/2, -y+1/2, z-1/2'

loop_
_atom_site_type_symbol
_atom_site_label
_atom_site_fract_x
_atom_site_fract_y
_atom_site_fract_z
_atom_site_U_iso_or_equiv
_atom_site_adp_type
_atom_site_calc_flag
_atom_site_refinement_flags
_atom_site_occupancy
_atom_site_disorder_assembly
_atom_site_disorder_group
Ni Ni1 0.5000 1.19295(2) 1.2500 0.02130(10) Uani d S 1 . .
O O1 0.57303(7) 1.18647(10) 1.15316(8) 0.0311(3) Uani d . 1 . .
N N1 0.5000 1.37958(17) 1.2500 0.0274(4) Uani d S 1 . .
C C1 0.58736(10) 1.20357(14) 1.07335(12) 0.0298(3) Uani d . 1 . .
O O2 0.54917(9) 1.25698(16) 1.01439(10) 0.0515(4) Uani d . 1 . .
C C2 0.66083(10) 1.15107(15) 1.05145(12) 0.0318(3) Uani d . 1 . .
N N2 0.5000 2.00284(16) 1.2500 0.0264(4) Uani d S 1 . .
O O3 0.81171(16) 1.0200(3) 0.83539(19) 0.1131(10) Uani d . 1 . .
N N3 0.40568(8) 1.19913(11) 1.15701(9) 0.0261(3) Uani d . 1 . .
C C3 0.67500(11) 1.13723(17) 0.96282(13) 0.0387(4) Uani d . 1 . .
H H3A 0.6403 1.1601 0.9165 0.046 Uiso calc R 1 . .
O O4 0.70979(17) 1.1035(3) 0.79302(15) 0.1014(9) Uani d . 1 . .
N N4 0.75517(16) 1.0686(2) 0.85108(18) 0.0693(7) Uani d . 1 . .
C C4 0.74173(13) 1.08876(19) 0.94515(15) 0.0474(5) Uani d . 1 . .
C C5 0.79625(13) 1.0578(2) 1.01120(18) 0.0529(6) Uani d . 1 . .
H H5A 0.8413 1.0273 0.9969 0.063 Uiso calc R 1 . .
C C6 0.78225(12) 1.0733(2) 1.09890(17) 0.0500(5) Uani d . 1 . .
H H6A 0.8184 1.0544 1.1448 0.060 Uiso calc R 1 . .
C C7 0.71441(11) 1.11721(17) 1.11888(14) 0.0395(4) Uani d . 1 . .
H H7A 0.7046 1.1241 1.1784 0.047 Uiso calc R 1 . .
C C8 0.49914(10) 1.44061(15) 1.17354(11) 0.0323(4) Uani d . 1 . .
H H8A 0.4989 1.3993 1.1201 0.039 Uiso calc R 1 . .
C C9 0.49863(11) 1.56217(15) 1.17042(12) 0.0343(4) Uani d . 1 . .
H H9A 0.4974 1.6013 1.1159 0.041 Uiso calc R 1 . .
C C10 0.5000 1.6253(2) 1.2500 0.0289(5) Uani d S 1 . .
C C11 0.5000 1.75560(19) 1.2500 0.0292(5) Uani d S 1 . .
C C12 0.53631(16) 1.94065(18) 1.19430(19) 0.0637(8) Uani d . 1 . .
H H12A 0.5634 1.9812 1.1546 0.076 Uiso calc R 1 . .
C C13 0.53672(18) 1.81906(18) 1.1911(2) 0.0685(9) Uani d . 1 . .
H H13A 0.5621 1.7805 1.1486 0.082 Uiso calc R 1 . .
C C14 0.40194(9) 1.15368(17) 1.07508(12) 0.0320(4) Uani d . 1 . .
H H14A 0.4413 1.1079 1.0595 0.038 Uiso calc R 1 . .
C C15 0.34223(9) 1.17121(17) 1.01177(12) 0.0333(4) Uani d . 1 . .
H H15A 0.3423 1.1383 0.9551 0.040 Uiso calc R 1 . .
C C16 0.28214(8) 1.23809(14) 1.03306(10) 0.0258(3) Uani d . 1 . .
C C17 0.28557(10) 1.28207(17) 1.11967(12) 0.0337(4) Uani d . 1 . .
H H17A 0.2461 1.3252 1.1381 0.040 Uiso calc R 1 . .
C C18 0.34745(10) 1.26177(17) 1.17822(11) 0.0331(4) Uani d . 1 . .
H H18A 0.3488 1.2933 1.2355 0.040 Uiso calc R 1 . .

loop_
_atom_site_aniso_label
_atom_site_aniso_U_11
_atom_site_aniso_U_22
_atom_site_aniso_U_33
_atom_site_aniso_U_12
_atom_site_aniso_U_13
_atom_site_aniso_U_23
Ni1 0.02510(15) 0.01629(15) 0.02124(15) 0.000 -0.00447(10) 0.000
O1 0.0359(6) 0.0310(6) 0.0264(6) -0.0015(5) 0.0027(5) 0.0002(5)
N1 0.0350(10) 0.0183(8) 0.0277(9) 0.000 -0.0025(7) 0.000
C1 0.0353(8) 0.0257(8) 0.0280(8) -0.0033(6) 0.0005(6) 0.0002(6)
O2 0.0540(9) 0.0647(10) 0.0352(7) 0.0153(8) 0.0006(6) 0.0132(7)
C2 0.0397(9) 0.0245(8) 0.0318(8) -0.0039(7) 0.0063(7) 0.0018(7)
N2 0.0301(9) 0.0181(8) 0.0300(9) 0.000 -0.0026(7) 0.000
O3 0.116(2) 0.138(2) 0.0964(18) 0.0219(18) 0.0682(17) -0.0171(17)
N3 0.0267(6) 0.0246(7) 0.0255(6) 0.0016(5) -0.0053(5) -0.0006(5)
C3 0.0510(11) 0.0325(9) 0.0339(9) -0.0080(8) 0.0110(8) 0.0009(7)
O4 0.124(2) 0.142(2) 0.0431(11) 0.0011(18) 0.0311(13) -0.0084(13)
N4 0.0897(17) 0.0634(14) 0.0620(14) -0.0163(13) 0.0458(14) -0.0110(11)
C4 0.0611(13) 0.0358(10) 0.0494(12) -0.0121(9) 0.0271(10) -0.0027(9)
C5 0.0479(11) 0.0395(11) 0.0751(16) 0.0005(9) 0.0260(11) 0.0024(11)
C6 0.0432(11) 0.0449(12) 0.0619(14) 0.0054(9) 0.0052(10) 0.0076(10)
C7 0.0441(10) 0.0355(9) 0.0390(10) 0.0014(8) 0.0054(8) 0.0047(8)
C8 0.0471(9) 0.0209(8) 0.0282(8) 0.0022(7) -0.0007(7) -0.0016(6)
C9 0.0517(10) 0.0207(8) 0.0302(8) 0.0017(7) 0.0020(7) 0.0035(6)
C10 0.0360(11) 0.0164(10) 0.0339(12) 0.000 0.0009(9) 0.000
C11 0.0380(12) 0.0169(10) 0.0321(11) 0.000 0.0005(9) 0.000
C12 0.0924(19) 0.0214(9) 0.0867(19) 0.0000(10) 0.0572(17) 0.0040(10)
C13 0.104(2) 0.0216(10) 0.090(2) 0.0037(11) 0.0647(19) -0.0007(10)
C14 0.0261(7) 0.0354(9) 0.0330(8) 0.0052(6) -0.0053(6) -0.0092(7)
C15 0.0285(8) 0.0419(10) 0.0279(8) 0.0051(7) -0.0053(6) -0.0105(7)
C16 0.0253(7) 0.0260(8) 0.0250(7) -0.0001(6) -0.0027(6) 0.0009(6)
C17 0.0324(8) 0.0425(10) 0.0252(8) 0.0131(7) -0.0027(6) -0.0022(7)
C18 0.0359(8) 0.0396(9) 0.0224(7) 0.0104(7) -0.0044(6) -0.0036(7)

loop_
_atom_type_symbol
_atom_type_description
_atom_type_scat_dispersion_real
_atom_type_scat_dispersion_imag
_atom_type_scat_source
C C 0.0033 0.0016 'International Tables Vol C Tables 4.2.6.8 and 6.1.1.4'
H H 0.0000 0.0000 'International Tables Vol C Tables 4.2.6.8 and 6.1.1.4'
N N 0.0061 0.0033 'International Tables Vol C Tables 4.2.6.8 and 6.1.1.4'
O O 0.0106 0.0060 'International Tables Vol C Tables 4.2.6.8 and 6.1.1.4'
Ni Ni 0.3393 1.1124 'International Tables Vol C Tables 4.2.6.8 and 6.1.1.4'

loop_
_geom_angle_atom_site_label_1
_geom_angle_atom_site_label_2
_geom_angle_atom_site_label_3
_geom_angle_site_symmetry_1
_geom_angle_site_symmetry_3
_geom_angle
_geom_angle_publ_flag
O1 Ni1 O1 . 2_657 175.90(7) ?
O1 Ni1 N3 . . 93.96(5) ?
O1 Ni1 N3 2_657 . 86.18(5) ?
O1 Ni1 N3 . 2_657 86.18(5) ?
O1 Ni1 N3 2_657 2_657 93.96(5) ?
N3 Ni1 N3 . 2_657 176.17(7) ?
O1 Ni1 N1 . . 92.05(3) ?
O1 Ni1 N1 2_657 . 92.05(3) ?
N3 Ni1 N1 . . 88.09(4) ?
N3 Ni1 N1 2_657 . 88.09(4) ?
O1 Ni1 N2 . 1_545 87.95(3) ?
O1 Ni1 N2 2_657 1_545 87.95(3) ?
N3 Ni1 N2 . 1_545 91.91(4) ?
N3 Ni1 N2 2_657 1_545 91.91(4) ?
N1 Ni1 N2 . 1_545 180.0000(10) ?
C1 O1 Ni1 . . 150.13(12) ?
C8 N1 C8 . 2_657 117.6(2) ?
C8 N1 Ni1 . . 121.18(10) ?
C8 N1 Ni1 2_657 . 121.18(10) ?
O2 C1 O1 . . 127.24(18) ?
O2 C1 C2 . . 118.78(16) ?
O1 C1 C2 . . 113.98(15) ?
C7 C2 C3 . . 119.16(18) ?
C7 C2 C1 . . 121.09(16) ?
C3 C2 C1 . . 119.76(17) ?
C12 N2 C12 . 2_657 115.1(2) ?
C12 N2 Ni1 . 1_565 122.44(11) ?
C12 N2 Ni1 2_657 1_565 122.44(11) ?
C14 N3 C18 . . 117.08(14) ?
C14 N3 Ni1 . . 124.60(11) ?
C18 N3 Ni1 . . 118.05(11) ?
C4 C3 C2 . . 118.4(2) ?
C4 C3 H3A . . 120.8 ?
C2 C3 H3A . . 120.8 ?
O3 N4 O4 . . 122.9(3) ?
O3 N4 C4 . . 118.6(3) ?
O4 N4 C4 . . 118.5(2) ?
C3 C4 C5 . . 123.1(2) ?
C3 C4 N4 . . 118.3(2) ?
C5 C4 N4 . . 118.5(2) ?
C6 C5 C4 . . 118.1(2) ?
C6 C5 H5A . . 120.9 ?
C4 C5 H5A . . 120.9 ?
C5 C6 C7 . . 120.1(2) ?
C5 C6 H6A . . 120.0 ?
C7 C6 H6A . . 120.0 ?
C6 C7 C2 . . 121.0(2) ?
C6 C7 H7A . . 119.5 ?
C2 C7 H7A . . 119.5 ?
N1 C8 C9 . . 123.09(16) ?
N1 C8 H8A . . 118.5 ?
C9 C8 H8A . . 118.5 ?
C8 C9 C10 . . 119.10(16) ?
C8 C9 H9A . . 120.4 ?
C10 C9 H9A . . 120.4 ?
C9 C10 C9 . 2_657 118.0(2) ?
C9 C10 C11 . . 121.02(10) ?
C9 C10 C11 2_657 . 121.01(10) ?
C13 C11 C13 . 2_657 116.1(2) ?
C13 C11 C10 . . 121.95(12) ?
C13 C11 C10 2_657 . 121.96(12) ?
N2 C12 C13 . . 124.3(2) ?
N2 C12 H12A . . 117.9 ?
C13 C12 H12A . . 117.9 ?
C11 C13 C12 . . 120.1(2) ?
C11 C13 H13A . . 119.9 ?
C12 C13 H13A . . 119.9 ?
N3 C14 C15 . . 123.14(16) ?
N3 C14 H14A . . 118.4 ?
C15 C14 H14A . . 118.4 ?
C14 C15 C16 . . 119.94(16) ?
C14 C15 H15A . . 120.0 ?
C16 C15 H15A . . 120.0 ?
C17 C16 C15 . . 116.46(14) ?
C17 C16 C16 . 7_577 121.59(18) ?
C15 C16 C16 . 7_577 121.95(18) ?
C18 C17 C16 . . 119.91(16) ?
C18 C17 H17A . . 120.0 ?
C16 C17 H17A . . 120.0 ?
N3 C18 C17 . . 123.43(16) ?
N3 C18 H18A . . 118.3 ?
C17 C18 H18A . . 118.3 ?

loop_
_geom_bond_atom_site_label_1
_geom_bond_atom_site_label_2
_geom_bond_site_symmetry_2
_geom_bond_distance
_geom_bond_publ_flag
Ni1 O1 . 2.0580(12) ?
Ni1 O1 2_657 2.0580(12) ?
Ni1 N3 . 2.1031(13) ?
Ni1 N3 2_657 2.1031(13) ?
Ni1 N1 . 2.1212(19) ?
Ni1 N2 1_545 2.1609(19) ?
O1 C1 . 1.265(2) ?
N1 C8 . 1.340(2) ?
N1 C8 2_657 1.340(2) ?
C1 O2 . 1.231(2) ?
C1 C2 . 1.523(2) ?
C2 C7 . 1.389(3) ?
C2 C3 . 1.388(2) ?
N2 C12 . 1.318(2) ?
N2 C12 2_657 1.318(2) ?
N2 Ni1 1_565 2.1610(19) ?
O3 N4 . 1.207(3) ?
N3 C14 . 1.330(2) ?
N3 C18 . 1.336(2) ?
C3 C4 . 1.377(3) ?
C3 H3A . 0.9300 ?
O4 N4 . 1.207(4) ?
N4 C4 . 1.474(3) ?
C4 C5 . 1.377(4) ?
C5 C6 . 1.375(4) ?
C5 H5A . 0.9300 ?
C6 C7 . 1.386(3) ?
C6 H6A . 0.9300 ?
C7 H7A . 0.9300 ?
C8 C9 . 1.382(2) ?
C8 H8A . 0.9300 ?
C9 C10 . 1.391(2) ?
C9 H9A . 0.9300 ?
C10 C9 2_657 1.391(2) ?
C10 C11 . 1.482(3) ?
C11 C13 . 1.363(3) ?
C11 C13 2_657 1.363(3) ?
C12 C13 . 1.383(3) ?
C12 H12A . 0.9300 ?
C13 H13A . 0.9300 ?
C14 C15 . 1.385(2) ?
C14 H14A . 0.9300 ?
C15 C16 . 1.390(2) ?
C15 H15A . 0.9300 ?
C16 C17 . 1.389(2) ?
C16 C16 7_577 1.482(3) ?
C17 C18 . 1.377(2) ?
C17 H17A . 0.9300 ?
C18 H18A . 0.9300 ?
